data_7229545
loop_
_publ_author_name
'Singh, Neetu'
'Singh, Udai P.'
'Butcher, Ray J.'

_publ_section_title
;
 Luminescent sulfonate coordination polymers: synthesis, structural
 analysis and selective sensing of nitroaromatic compounds
;
_journal_name_full CrystEngComm
_journal_paper_doi 10.1039/C7CE01453H
_journal_year 2017
_chemical_formula_moiety 'C66 H64 Cd N14 O14 S4'
_chemical_formula_sum 'C66 H68 Cd N14 O16 S4'
_chemical_formula_weight 1553.98
_space_group_crystal_system triclinic
_space_group_IT_number 2
_space_group_name_Hall '-P 1'
_space_group_name_H-M_alt 'P -1'
_symmetry_space_group_name_Hall '-P 1'
_symmetry_space_group_name_H-M 'P -1'
_atom_sites_solution_hydrogens mixed
_audit_creation_method SHELXL-2014/7
_audit_update_record
;
2017-03-23 deposited with the CCDC.
2017-10-30 downloaded from the CCDC.
;
_cell_angle_alpha 102.5170(10)
_cell_angle_beta 99.5130(10)
_cell_angle_gamma 106.8440(10)
_cell_formula_units_Z 1
_cell_length_a 11.3999(3)
_cell_length_b 11.8133(3)
_cell_length_c 13.5392(4)
_cell_measurement_reflns_used 5948
_cell_measurement_temperature 293(2)
_cell_measurement_theta_max 28.384
_cell_measurement_theta_min 2.242
_cell_volume 1652.09(8)
_computing_cell_refinement 'Bruker Apex 2'
_computing_data_collection 'Bruker Apex 2'
_computing_data_reduction 'Bruker SAINT'
_computing_molecular_graphics 'SHELXTL (Sheldrick, 2008)'
_computing_publication_material 'SHELXTL (Sheldrick, 2008)'
_computing_structure_refinement 'SHELXL-2014/7 (Sheldrick, 2014)'
_computing_structure_solution 'Shelxt (Sheldrick, 2015)'
_diffrn_ambient_temperature 293(2)
_diffrn_measured_fraction_theta_full 0.997
_diffrn_measured_fraction_theta_max 0.983
_diffrn_measurement_device_type 'Bruker Apex 2 CCD diffractometer'
_diffrn_measurement_method '\w scans'
_diffrn_radiation_type MoK\a
_diffrn_radiation_wavelength 0.71073
_diffrn_reflns_av_R_equivalents 0.0372
_diffrn_reflns_av_unetI/netI 0.0437
_diffrn_reflns_Laue_measured_fraction_full 0.997
_diffrn_reflns_Laue_measured_fraction_max 0.983
_diffrn_reflns_limit_h_max 14
_diffrn_reflns_limit_h_min -15
_diffrn_reflns_limit_k_max 14
_diffrn_reflns_limit_k_min -15
_diffrn_reflns_limit_l_max 14
_diffrn_reflns_limit_l_min -18
_diffrn_reflns_number 27679
_diffrn_reflns_point_group_measured_fraction_full 0.997
_diffrn_reflns_point_group_measured_fraction_max 0.983
_diffrn_reflns_theta_full 25.242
_diffrn_reflns_theta_max 28.384
_diffrn_reflns_theta_min 1.589
_exptl_absorpt_coefficient_mu 0.535
_exptl_absorpt_correction_T_max 0.7457
_exptl_absorpt_correction_T_min 0.6351
_exptl_absorpt_correction_type multi-scan
_exptl_absorpt_process_details 'Sadabs (Sheldrick, 1996)'
_exptl_crystal_colour yellow
_exptl_crystal_density_diffrn 1.526
_exptl_crystal_description block
_exptl_crystal_F_000 782.0
_exptl_crystal_size_max 0.32
_exptl_crystal_size_mid 0.21
_exptl_crystal_size_min 0.18
_refine_diff_density_max 2.526
_refine_diff_density_min -0.825
_refine_diff_density_rms 0.197
_refine_ls_extinction_method none
_refine_ls_goodness_of_fit_ref 1.017
_refine_ls_hydrogen_treatment constr
_refine_ls_matrix_type full
_refine_ls_number_parameters 450
_refine_ls_number_reflns 8153
_refine_ls_number_restraints 0
_refine_ls_restrained_S_all 1.017
_refine_ls_R_factor_all 0.0778
_refine_ls_R_factor_gt 0.0501
_refine_ls_shift/su_max 0.001
_refine_ls_shift/su_mean 0.000
_refine_ls_structure_factor_coef Fsqd
_refine_ls_weighting_details 'w=1/[\s^2^(Fo^2^)+(0.1025P)^2^+1.0243P] where P=(Fo^2^+2Fc^2^)/3'
_refine_ls_weighting_scheme calc
_refine_ls_wR_factor_gt 0.1382
_refine_ls_wR_factor_ref 0.1726
_reflns_Friedel_coverage 0.000
_reflns_number_gt 5948
_reflns_number_total 8153
_reflns_threshold_expression 'I > 2\s(I)'
_cod_data_source_file c7ce01453h2.cif
_cod_data_source_block platon
_cod_database_code 7229545
_shelx_shelxl_version_number 2014/7
_shelx_space_group_comment
;
The symmetry employed for this shelxl refinement is uniquely defined
by the following loop, which should always be used as a source of
symmetry information in preference to the above space-group names.
They are only intended as comments.
;

loop_
_space_group_symop_operation_xyz
'x, y, z'
'-x, -y, -z'

loop_
_atom_site_label
_atom_site_type_symbol
_atom_site_fract_x
_atom_site_fract_y
_atom_site_fract_z
_atom_site_U_iso_or_equiv
_atom_site_adp_type
_atom_site_occupancy
_atom_site_site_symmetry_order
_atom_site_calc_flag
_atom_site_refinement_flags_posn
_atom_site_refinement_flags_adp
_atom_site_refinement_flags_occupancy
Cd1 Cd 0.5000 0.5000 0.0000 0.04054(14) Uani 1 2 d S . P
S1 S 0.16753(9) 1.00474(8) 0.40230(7) 0.0405(2) Uani 1 1 d . . .
S2 S 0.34982(10) 0.73198(9) -0.02340(6) 0.0461(2) Uani 1 1 d . . .
O1 O 0.1477(3) 1.1021(3) 0.3601(3) 0.0690(9) Uani 1 1 d . . .
O2 O 0.0514(3) 0.9049(3) 0.3877(2) 0.0554(7) Uani 1 1 d . . .
O3 O 0.2429(3) 1.0475(3) 0.5082(2) 0.0620(8) Uani 1 1 d . . .
O4 O 0.4016(4) 0.6518(3) 0.0243(2) 0.0702(9) Uani 1 1 d . . .
O5 O 0.4456(3) 0.8480(3) -0.0164(2) 0.0572(7) Uani 1 1 d . . .
O6 O 0.2729(3) 0.6706(3) -0.1282(2) 0.0575(7) Uani 1 1 d . . .
O7 O 0.3539(3) 0.3546(3) 0.0590(2) 0.0602(7) Uani 1 1 d . . .
N1 N 0.8135(3) 0.0796(3) 0.2788(2) 0.0425(7) Uani 1 1 d . . .
N2 N 0.6817(3) -0.0079(3) 0.1297(3) 0.0537(8) Uani 1 1 d . . .
H67 H 0.6262 -0.0218 0.0679 0.064 Uiso 1 1 d R U .
N3 N 0.6069(3) 0.5906(3) 0.1659(2) 0.0453(7) Uani 1 1 d . . .
N4 N 0.6447(5) 0.6866(4) 0.3337(3) 0.0751(12) Uani 1 1 d . . .
H58 H 0.6192 0.7273 0.3955 0.090 Uiso 1 1 d R U .
N8 N 0.7432(3) 0.6493(3) 0.3171(2) 0.0477(8) Uani 1 1 d . . .
N12 N 0.7257(4) -0.0959(4) 0.1583(4) 0.0789(12) Uani 1 1 d . . .
H29 H 0.6960 -0.1737 0.1109 0.095 Uiso 1 1 d R U .
C1 C 0.2949(3) 0.8379(3) 0.1623(2) 0.0358(7) Uani 1 1 d . . .
C2 C 0.4235(3) 0.8682(3) 0.2153(3) 0.0382(7) Uani 1 1 d . . .
H2 H 0.4791 0.8448 0.1790 0.046 Uiso 1 1 calc R U .
C3 C 0.3848(3) 0.9695(3) 0.3731(3) 0.0390(7) Uani 1 1 d . . .
H3 H 0.4158 1.0142 0.4430 0.047 Uiso 1 1 calc R U .
C4 C 0.4660(3) 0.9309(3) 0.3181(3) 0.0413(8) Uani 1 1 d . . .
H4 H 0.5497 0.9481 0.3520 0.050 Uiso 1 1 calc R U .
C5 C 0.2599(3) 0.9429(3) 0.3259(3) 0.0350(7) Uani 1 1 d . . .
C6 C 0.2109(3) 0.8737(3) 0.2184(3) 0.0379(7) Uani 1 1 d . . .
C7 C 0.0813(4) 0.8392(4) 0.1659(3) 0.0543(10) Uani 1 1 d . . .
H7 H 0.0254 0.8626 0.2017 0.065 Uiso 1 1 calc R U .
C8 C 0.0389(4) 0.7727(5) 0.0642(4) 0.0697(14) Uani 1 1 d . . .
H8 H -0.0465 0.7485 0.0319 0.084 Uiso 1 1 calc R U .
C9 C 0.1219(4) 0.7396(4) 0.0065(3) 0.0633(12) Uani 1 1 d . . .
H9 H 0.0918 0.6964 -0.0638 0.076 Uiso 1 1 calc R U .
C10 C 0.2468(4) 0.7711(3) 0.0542(3) 0.0447(8) Uani 1 1 d . . .
C21 C 0.7946(4) 0.3334(3) 0.4295(3) 0.0509(10) Uani 1 1 d . . .
C22 C 0.8833(4) 0.2978(3) 0.3822(3) 0.0507(10) Uani 1 1 d . . .
C23 C 0.9615(4) 0.3769(4) 0.3377(3) 0.0528(10) Uani 1 1 d . . .
C24 C 0.9520(4) 0.4988(4) 0.3437(3) 0.0555(11) Uani 1 1 d . . .
C25 C 0.8656(4) 0.5353(3) 0.3931(3) 0.0509(10) Uani 1 1 d . . .
C26 C 0.7858(4) 0.4545(4) 0.4361(3) 0.0536(10) Uani 1 1 d . . .
C27 C 0.8937(4) 0.1723(4) 0.3767(3) 0.0535(10) Uani 1 1 d . . .
H27A H 0.9831 0.1763 0.3821 0.064 Uiso 1 1 d R U .
H27B H 0.8706 0.1468 0.4364 0.064 Uiso 1 1 d R U .
C28 C 0.8082(4) -0.0410(4) 0.2515(3) 0.0522(9) Uani 1 1 d . . .
H28 H 0.8533 -0.0777 0.2903 0.063 Uiso 1 1 calc R U .
C30 C 0.7357(4) 0.0972(4) 0.2036(3) 0.0479(9) Uani 1 1 d . . .
H30 H 0.7218 0.1709 0.2033 0.057 Uiso 1 1 calc R U .
C31 C 0.5597(5) 0.6490(4) 0.2401(3) 0.0539(10) Uani 1 1 d . . .
H31 H 0.4821 0.6611 0.2283 0.065 Uiso 1 1 calc R U .
C32 C 0.7163(4) 0.5906(3) 0.2150(3) 0.0479(9) Uani 1 1 d . . .
H32 H 0.7683 0.5547 0.1834 0.057 Uiso 1 1 calc R U .
C34 C 0.6951(5) 0.4880(4) 0.4869(3) 0.0640(12) Uani 1 1 d . . .
H34 H 0.6887 0.5657 0.4917 0.077 Uiso 1 1 calc R U .
C36 C 0.6258(6) 0.2916(5) 0.5189(4) 0.0726(13) Uani 1 1 d . . .
H36 H 0.5715 0.2375 0.5455 0.087 Uiso 1 1 calc R U .
C37 C 0.7098(5) 0.2553(4) 0.4724(3) 0.0606(11) Uani 1 1 d . . .
H37 H 0.7125 0.1766 0.4683 0.073 Uiso 1 1 calc R U .
C38 C 0.8522(4) 0.6601(3) 0.3982(3) 0.0584(11) Uani 1 1 d . . .
H38A H 0.9336 0.7192 0.3957 0.070 Uiso 1 1 d R U .
H38B H 0.8429 0.6967 0.4707 0.070 Uiso 1 1 d R U .
C39 C 0.6193(6) 0.4113(5) 0.5277(4) 0.0743(14) Uani 1 1 d . . .
H39 H 0.5627 0.4364 0.5616 0.089 Uiso 1 1 calc R U .
N10 N 0.3509(4) 0.2344(4) 0.1695(3) 0.0617(9) Uani 1 1 d . . .
C42 C 0.4024(5) 0.3276(4) 0.1350(3) 0.0567(10) Uani 1 1 d . . .
H42 H 0.4838 0.3788 0.1716 0.068 Uiso 1 1 calc R U .
C45 C 0.4207(6) 0.2118(7) 0.2585(5) 0.105(2) Uani 1 1 d . . .
H45A H 0.4281 0.1316 0.2382 0.158 Uiso 1 1 calc R U .
H45B H 0.3768 0.2157 0.3132 0.158 Uiso 1 1 calc R U .
H45C H 0.5035 0.2731 0.2831 0.158 Uiso 1 1 calc R U .
C43 C 0.2284(6) 0.1446(5) 0.1168(5) 0.0875(17) Uani 1 1 d . . .
H43A H 0.1901 0.1707 0.0613 0.131 Uiso 1 1 calc R U .
H43B H 0.1760 0.1367 0.1654 0.131 Uiso 1 1 calc R U .
H43C H 0.2372 0.0665 0.0887 0.131 Uiso 1 1 calc R U .
C50 C 1.0314(5) 0.5744(5) 0.2958(4) 0.0709(14) Uani 1 1 d . . .
H50 H 1.0272 0.6524 0.2984 0.085 Uiso 1 1 calc R U .
C49 C 1.1122(5) 0.5369(5) 0.2469(5) 0.0825(16) Uani 1 1 d . . .
H49 H 1.1625 0.5891 0.2163 0.099 Uiso 1 1 calc R U .
C48 C 1.1222(5) 0.4181(6) 0.2410(5) 0.0809(15) Uani 1 1 d . . .
H48 H 1.1784 0.3931 0.2065 0.097 Uiso 1 1 calc R U .
C47 C 1.0497(4) 0.3423(5) 0.2858(4) 0.0666(12) Uani 1 1 d . . .
H47 H 1.0577 0.2655 0.2825 0.080 Uiso 1 1 calc R U .

loop_
_atom_site_aniso_label
_atom_site_aniso_U_11
_atom_site_aniso_U_22
_atom_site_aniso_U_33
_atom_site_aniso_U_23
_atom_site_aniso_U_13
_atom_site_aniso_U_12
Cd1 0.0630(3) 0.03377(19) 0.02861(18) 0.01161(13) 0.00624(15) 0.02254(16)
S1 0.0458(5) 0.0362(4) 0.0432(4) 0.0140(3) 0.0152(4) 0.0151(4)
S2 0.0659(6) 0.0472(5) 0.0288(4) 0.0055(3) 0.0015(4) 0.0339(5)
O1 0.090(2) 0.0610(18) 0.096(2) 0.0468(18) 0.052(2) 0.0502(17)
O2 0.0494(16) 0.0532(16) 0.0574(16) 0.0156(13) 0.0178(13) 0.0058(13)
O3 0.0592(18) 0.0726(19) 0.0443(15) -0.0017(14) 0.0112(13) 0.0217(15)
O4 0.113(3) 0.077(2) 0.0427(15) 0.0149(14) 0.0107(16) 0.072(2)
O5 0.0617(17) 0.0636(18) 0.0415(14) 0.0085(13) 0.0072(12) 0.0214(14)
O6 0.080(2) 0.0523(15) 0.0333(13) 0.0002(11) -0.0033(13) 0.0303(15)
O7 0.074(2) 0.0584(17) 0.0569(17) 0.0316(14) 0.0168(15) 0.0240(15)
N1 0.0404(16) 0.0429(15) 0.0409(15) 0.0156(13) 0.0011(12) 0.0112(13)
N2 0.055(2) 0.059(2) 0.0385(16) 0.0103(15) -0.0007(14) 0.0156(16)
N3 0.070(2) 0.0359(14) 0.0317(14) 0.0092(12) 0.0042(14) 0.0246(14)
N4 0.125(4) 0.057(2) 0.047(2) 0.0099(17) 0.015(2) 0.045(2)
N8 0.070(2) 0.0293(13) 0.0363(15) 0.0072(12) 0.0006(14) 0.0145(14)
N12 0.088(3) 0.063(2) 0.076(3) 0.011(2) 0.016(2) 0.019(2)
C1 0.0428(18) 0.0326(15) 0.0318(15) 0.0094(12) 0.0017(13) 0.0162(13)
C2 0.0405(18) 0.0414(17) 0.0361(16) 0.0124(14) 0.0061(13) 0.0193(14)
C3 0.0436(19) 0.0383(16) 0.0307(15) 0.0081(13) 0.0030(13) 0.0117(14)
C4 0.0381(18) 0.0473(19) 0.0357(16) 0.0116(14) 0.0011(13) 0.0148(15)
C5 0.0408(17) 0.0313(15) 0.0349(15) 0.0129(12) 0.0068(13) 0.0141(13)
C6 0.0389(18) 0.0373(16) 0.0360(16) 0.0125(13) 0.0002(13) 0.0142(14)
C7 0.044(2) 0.070(3) 0.046(2) 0.0093(19) 0.0010(16) 0.0263(19)
C8 0.047(2) 0.095(4) 0.052(2) 0.003(2) -0.0124(19) 0.029(2)
C9 0.061(3) 0.076(3) 0.041(2) -0.003(2) -0.0104(18) 0.031(2)
C10 0.054(2) 0.0409(18) 0.0358(17) 0.0050(14) -0.0024(15) 0.0230(16)
C21 0.061(2) 0.0402(18) 0.0381(18) 0.0119(15) -0.0106(17) 0.0098(17)
C22 0.054(2) 0.0424(19) 0.0412(19) 0.0113(15) -0.0129(16) 0.0093(17)
C23 0.047(2) 0.052(2) 0.044(2) 0.0133(17) -0.0133(16) 0.0080(17)
C24 0.049(2) 0.0423(19) 0.052(2) 0.0170(17) -0.0175(18) -0.0047(17)
C25 0.054(2) 0.0395(18) 0.0407(18) 0.0109(15) -0.0124(17) 0.0025(17)
C26 0.066(3) 0.0415(19) 0.0382(18) 0.0111(15) -0.0119(17) 0.0094(18)
C27 0.054(2) 0.051(2) 0.045(2) 0.0158(17) -0.0107(17) 0.0136(18)
C28 0.055(2) 0.044(2) 0.057(2) 0.0194(18) 0.0058(18) 0.0164(17)
C30 0.050(2) 0.051(2) 0.0397(18) 0.0139(16) -0.0013(15) 0.0174(17)
C31 0.084(3) 0.050(2) 0.0371(18) 0.0118(16) 0.0112(18) 0.039(2)
C32 0.065(2) 0.0380(18) 0.0358(17) 0.0062(14) 0.0045(16) 0.0180(17)
C34 0.090(3) 0.048(2) 0.051(2) 0.0160(19) 0.006(2) 0.024(2)
C36 0.099(4) 0.058(3) 0.067(3) 0.031(2) 0.026(3) 0.023(3)
C37 0.079(3) 0.045(2) 0.055(2) 0.0225(19) 0.006(2) 0.017(2)
C38 0.071(3) 0.0361(18) 0.045(2) 0.0087(16) -0.0116(19) 0.0014(18)
C39 0.105(4) 0.067(3) 0.059(3) 0.027(2) 0.023(3) 0.034(3)
N10 0.070(2) 0.064(2) 0.064(2) 0.0394(19) 0.0230(19) 0.0234(19)
C42 0.068(3) 0.057(2) 0.056(2) 0.029(2) 0.020(2) 0.023(2)
C45 0.108(5) 0.112(5) 0.107(5) 0.082(4) 0.010(4) 0.023(4)
C43 0.095(4) 0.071(3) 0.088(4) 0.038(3) 0.019(3) 0.007(3)
C50 0.057(3) 0.059(3) 0.084(3) 0.029(3) -0.001(2) 0.005(2)
C49 0.063(3) 0.074(3) 0.101(4) 0.041(3) 0.009(3) 0.004(3)
C48 0.052(3) 0.091(4) 0.092(4) 0.031(3) 0.005(3) 0.014(3)
C47 0.055(3) 0.062(3) 0.068(3) 0.019(2) -0.008(2) 0.010(2)

loop_
_atom_type_symbol
_atom_type_description
_atom_type_scat_dispersion_real
_atom_type_scat_dispersion_imag
_atom_type_scat_source
C C 0.0033 0.0016 'International Tables Vol C Tables 4.2.6.8 and 6.1.1.4'
H H 0.0000 0.0000 'International Tables Vol C Tables 4.2.6.8 and 6.1.1.4'
Cd Cd -0.8075 1.2024 'International Tables Vol C Tables 4.2.6.8 and 6.1.1.4'
N N 0.0061 0.0033 'International Tables Vol C Tables 4.2.6.8 and 6.1.1.4'
O O 0.0106 0.0060 'International Tables Vol C Tables 4.2.6.8 and 6.1.1.4'
S S 0.1246 0.1234 'International Tables Vol C Tables 4.2.6.8 and 6.1.1.4'

loop_
_geom_angle_atom_site_label_1
_geom_angle_atom_site_label_2
_geom_angle_atom_site_label_3
_geom_angle
_geom_angle_site_symmetry_1
_geom_angle_site_symmetry_3
N3 Cd1 N3 180.00(9) 2_665 .
N3 Cd1 O4 85.58(10) 2_665 2_665
N3 Cd1 O4 94.42(10) . 2_665
N3 Cd1 O4 94.41(10) 2_665 .
N3 Cd1 O4 85.58(10) . .
O4 Cd1 O4 180.0 2_665 .
N3 Cd1 O7 88.32(11) 2_665 2_665
N3 Cd1 O7 91.68(11) . 2_665
O4 Cd1 O7 95.97(12) 2_665 2_665
O4 Cd1 O7 84.03(12) . 2_665
N3 Cd1 O7 91.69(11) 2_665 .
N3 Cd1 O7 88.31(11) . .
O4 Cd1 O7 84.03(12) 2_665 .
O4 Cd1 O7 95.97(12) . .
O7 Cd1 O7 180.0 2_665 .
O3 S1 O1 113.9(2) . .
O3 S1 O2 112.55(18) . .
O1 S1 O2 112.8(2) . .
O3 S1 C5 105.38(16) . .
O1 S1 C5 104.70(17) . .
O2 S1 C5 106.59(16) . .
O6 S2 O5 112.45(18) . .
O6 S2 O4 112.98(17) . .
O5 S2 O4 112.9(2) . .
O6 S2 C10 106.66(18) . .
O5 S2 C10 106.07(17) . .
O4 S2 C10 105.07(18) . .
S2 O4 Cd1 145.83(18) . .
C42 O7 Cd1 114.4(3) . .
C30 N1 C28 108.9(3) . .
C30 N1 C27 126.8(3) . .
C28 N1 C27 124.3(3) . .
C30 N2 N12 109.0(3) . .
C30 N2 H67 126.9 . .
N12 N2 H67 124.1 . .
C32 N3 C31 106.2(3) . .
C32 N3 Cd1 129.8(3) . .
C31 N3 Cd1 123.7(3) . .
N8 N4 C31 106.7(3) . .
N8 N4 H58 136.5 . .
C31 N4 H58 116.6 . .
C32 N8 N4 107.2(3) . .
C32 N8 C38 126.8(4) . .
N4 N8 C38 125.7(3) . .
C28 N12 N2 107.1(4) . .
C28 N12 H29 136.2 . .
N2 N12 H29 116.7 . .
C6 C1 C2 119.2(3) . .
C6 C1 C10 118.6(3) . .
C2 C1 C10 122.3(3) . .
C4 C2 C1 120.8(3) . .
C4 C2 H2 119.6 . .
C1 C2 H2 119.6 . .
C5 C3 C4 121.2(3) . .
C5 C3 H3 119.4 . .
C4 C3 H3 119.4 . .
C2 C4 C3 120.4(3) . .
C2 C4 H4 119.8 . .
C3 C4 H4 119.8 . .
C3 C5 C6 119.9(3) . .
C3 C5 S1 117.1(2) . .
C6 C5 S1 122.9(3) . .
C1 C6 C7 118.9(3) . .
C1 C6 C5 118.4(3) . .
C7 C6 C5 122.7(3) . .
C8 C7 C6 120.6(4) . .
C8 C7 H7 119.7 . .
C6 C7 H7 119.7 . .
C7 C8 C9 121.2(4) . .
C7 C8 H8 119.4 . .
C9 C8 H8 119.4 . .
C10 C9 C8 119.8(4) . .
C10 C9 H9 120.1 . .
C8 C9 H9 120.1 . .
C9 C10 C1 120.9(4) . .
C9 C10 S2 118.2(3) . .
C1 C10 S2 120.9(3) . .
C22 C21 C37 123.1(4) . .
C22 C21 C26 119.9(4) . .
C37 C21 C26 117.0(4) . .
C21 C22 C23 120.6(4) . .
C21 C22 C27 119.9(4) . .
C23 C22 C27 119.4(4) . .
C22 C23 C47 122.2(4) . .
C22 C23 C24 119.4(4) . .
C47 C23 C24 118.3(4) . .
C25 C24 C50 122.9(4) . .
C25 C24 C23 119.9(4) . .
C50 C24 C23 117.2(5) . .
C24 C25 C26 120.4(4) . .
C24 C25 C38 120.8(4) . .
C26 C25 C38 118.7(4) . .
C25 C26 C34 122.2(4) . .
C25 C26 C21 119.7(4) . .
C34 C26 C21 118.1(4) . .
N1 C27 C22 111.9(3) . .
N1 C27 H27A 109.0 . .
C22 C27 H27A 110.2 . .
N1 C27 H27B 110.1 . .
C22 C27 H27B 109.5 . .
H27A C27 H27B 106.0 . .
N12 C28 N1 106.9(4) . .
N12 C28 H28 126.6 . .
N1 C28 H28 126.6 . .
N2 C30 N1 108.1(3) . .
N2 C30 H30 125.9 . .
N1 C30 H30 125.9 . .
N4 C31 N3 108.8(4) . .
N4 C31 H31 125.6 . .
N3 C31 H31 125.6 . .
N3 C32 N8 111.0(4) . .
N3 C32 H32 124.5 . .
N8 C32 H32 124.5 . .
C39 C34 C26 122.2(4) . .
C39 C34 H34 118.9 . .
C26 C34 H34 118.9 . .
C37 C36 C39 120.7(5) . .
C37 C36 H36 119.7 . .
C39 C36 H36 119.7 . .
C36 C37 C21 122.3(4) . .
C36 C37 H37 118.8 . .
C21 C37 H37 118.8 . .
N8 C38 C25 110.8(3) . .
N8 C38 H38A 113.8 . .
C25 C38 H38A 109.6 . .
N8 C38 H38B 111.0 . .
C25 C38 H38B 108.6 . .
H38A C38 H38B 102.6 . .
C34 C39 C36 119.7(5) . .
C34 C39 H39 120.2 . .
C36 C39 H39 120.2 . .
C42 N10 C43 122.2(4) . .
C42 N10 C45 120.7(4) . .
C43 N10 C45 116.9(4) . .
O7 C42 N10 126.7(4) . .
O7 C42 H42 116.7 . .
N10 C42 H42 116.7 . .
N10 C45 H45A 109.5 . .
N10 C45 H45B 109.5 . .
H45A C45 H45B 109.5 . .
N10 C45 H45C 109.5 . .
H45A C45 H45C 109.5 . .
H45B C45 H45C 109.5 . .
N10 C43 H43A 109.5 . .
N10 C43 H43B 109.5 . .
H43A C43 H43B 109.5 . .
N10 C43 H43C 109.5 . .
H43A C43 H43C 109.5 . .
H43B C43 H43C 109.5 . .
C49 C50 C24 122.1(5) . .
C49 C50 H50 119.0 . .
C24 C50 H50 119.0 . .
C50 C49 C48 121.0(5) . .
C50 C49 H49 119.5 . .
C48 C49 H49 119.5 . .
C47 C48 C49 119.6(6) . .
C47 C48 H48 120.2 . .
C49 C48 H48 120.2 . .
C48 C47 C23 121.7(5) . .
C48 C47 H47 119.2 . .
C23 C47 H47 119.2 . .

loop_
_geom_bond_atom_site_label_1
_geom_bond_atom_site_label_2
_geom_bond_distance
_geom_bond_site_symmetry_2
Cd1 N3 2.230(3) 2_665
Cd1 N3 2.230(3) .
Cd1 O4 2.369(3) 2_665
Cd1 O4 2.369(3) .
Cd1 O7 2.395(3) 2_665
Cd1 O7 2.395(3) .
S1 O3 1.441(3) .
S1 O1 1.447(3) .
S1 O2 1.446(3) .
S1 C5 1.787(3) .
S2 O6 1.443(3) .
S2 O5 1.457(3) .
S2 O4 1.458(3) .
S2 C10 1.792(4) .
O7 C42 1.234(5) .
N1 C30 1.328(5) .
N1 C28 1.373(5) .
N1 C27 1.478(5) .
N2 C30 1.318(5) .
N2 N12 1.376(6) .
N2 H67 0.9127 .
N3 C32 1.313(5) .
N3 C31 1.367(5) .
N4 N8 1.353(6) .
N4 C31 1.358(5) .
N4 H58 1.0004 .
N8 C32 1.344(5) .
N8 C38 1.470(5) .
N12 C28 1.340(6) .
N12 H29 0.9296 .
C1 C6 1.417(5) .
C1 C2 1.425(5) .
C1 C10 1.431(4) .
C2 C4 1.357(5) .
C2 H2 0.9300 .
C3 C5 1.374(5) .
C3 C4 1.394(5) .
C3 H3 0.9300 .
C4 H4 0.9300 .
C5 C6 1.432(4) .
C6 C7 1.425(5) .
C7 C8 1.356(6) .
C7 H7 0.9300 .
C8 C9 1.409(7) .
C8 H8 0.9300 .
C9 C10 1.366(6) .
C9 H9 0.9300 .
C21 C22 1.398(6) .
C21 C37 1.423(6) .
C21 C26 1.448(5) .
C22 C23 1.402(6) .
C22 C27 1.508(5) .
C23 C47 1.422(7) .
C23 C24 1.461(6) .
C24 C25 1.393(7) .
C24 C50 1.419(7) .
C25 C26 1.410(6) .
C25 C38 1.515(6) .
C26 C34 1.433(7) .
C27 H27A 0.9961 .
C27 H27B 0.9723 .
C28 H28 0.9300 .
C30 H30 0.9300 .
C31 H31 0.9300 .
C32 H32 0.9300 .
C34 C39 1.340(7) .
C34 H34 0.9300 .
C36 C37 1.348(7) .
C36 C39 1.418(7) .
C36 H36 0.9300 .
C37 H37 0.9300 .
C38 H38A 0.9980 .
C38 H38B 1.0190 .
C39 H39 0.9300 .
N10 C42 1.310(5) .
N10 C43 1.439(6) .
N10 C45 1.450(7) .
C42 H42 0.9300 .
C45 H45A 0.9600 .
C45 H45B 0.9600 .
C45 H45C 0.9600 .
C43 H43A 0.9600 .
C43 H43B 0.9600 .
C43 H43C 0.9600 .
C50 C49 1.338(8) .
C50 H50 0.9300 .
C49 C48 1.427(8) .
C49 H49 0.9300 .
C48 C47 1.351(7) .
C48 H48 0.9300 .
C47 H47 0.9300 .

loop_
_geom_torsion_atom_site_label_1
_geom_torsion_atom_site_label_2
_geom_torsion_atom_site_label_3
_geom_torsion_atom_site_label_4
_geom_torsion
O6 S2 O4 Cd1 43.6(5)
O5 S2 O4 Cd1 -85.4(4)
C10 S2 O4 Cd1 159.5(4)
C31 N4 N8 C32 -0.1(4)
C31 N4 N8 C38 -174.1(3)
C30 N2 N12 C28 -0.2(5)
C6 C1 C2 C4 -0.2(5)
C10 C1 C2 C4 -179.5(3)
C1 C2 C4 C3 -1.7(5)
C5 C3 C4 C2 1.6(5)
C4 C3 C5 C6 0.4(5)
C4 C3 C5 S1 -176.6(3)
O3 S1 C5 C3 -13.1(3)
O1 S1 C5 C3 107.4(3)
O2 S1 C5 C3 -132.9(3)
O3 S1 C5 C6 170.0(3)
O1 S1 C5 C6 -69.5(3)
O2 S1 C5 C6 50.2(3)
C2 C1 C6 C7 -177.8(3)
C10 C1 C6 C7 1.5(5)
C2 C1 C6 C5 2.1(5)
C10 C1 C6 C5 -178.6(3)
C3 C5 C6 C1 -2.2(5)
S1 C5 C6 C1 174.6(2)
C3 C5 C6 C7 177.7(4)
S1 C5 C6 C7 -5.5(5)
C1 C6 C7 C8 0.4(6)
C5 C6 C7 C8 -179.5(4)
C6 C7 C8 C9 -2.3(8)
C7 C8 C9 C10 2.3(8)
C8 C9 C10 C1 -0.2(7)
C8 C9 C10 S2 -177.7(4)
C6 C1 C10 C9 -1.6(5)
C2 C1 C10 C9 177.7(4)
C6 C1 C10 S2 175.8(3)
C2 C1 C10 S2 -4.9(5)
O6 S2 C10 C9 0.0(4)
O5 S2 C10 C9 120.0(4)
O4 S2 C10 C9 -120.2(4)
O6 S2 C10 C1 -177.5(3)
O5 S2 C10 C1 -57.5(3)
O4 S2 C10 C1 62.3(3)
C37 C21 C22 C23 177.7(3)
C26 C21 C22 C23 -2.2(5)
C37 C21 C22 C27 -1.1(5)
C26 C21 C22 C27 179.1(3)
C21 C22 C23 C47 -177.7(4)
C27 C22 C23 C47 1.0(5)
C21 C22 C23 C24 1.7(5)
C27 C22 C23 C24 -179.6(3)
C22 C23 C24 C25 -0.2(5)
C47 C23 C24 C25 179.3(3)
C22 C23 C24 C50 -178.8(3)
C47 C23 C24 C50 0.7(5)
C50 C24 C25 C26 177.6(4)
C23 C24 C25 C26 -0.9(5)
C50 C24 C25 C38 -0.1(6)
C23 C24 C25 C38 -178.7(3)
C24 C25 C26 C34 -179.6(4)
C38 C25 C26 C34 -1.8(5)
C24 C25 C26 C21 0.5(5)
C38 C25 C26 C21 178.3(3)
C22 C21 C26 C25 1.1(5)
C37 C21 C26 C25 -178.8(3)
C22 C21 C26 C34 -178.9(3)
C37 C21 C26 C34 1.3(5)
C30 N1 C27 C22 -2.6(6)
C28 N1 C27 C22 177.5(4)
C21 C22 C27 N1 92.1(4)
C23 C22 C27 N1 -86.6(4)
N2 N12 C28 N1 0.1(5)
C30 N1 C28 N12 0.0(5)
C27 N1 C28 N12 180.0(4)
N12 N2 C30 N1 0.2(5)
C28 N1 C30 N2 -0.1(5)
C27 N1 C30 N2 179.9(4)
N8 N4 C31 N3 -0.9(5)
C32 N3 C31 N4 1.6(5)
Cd1 N3 C31 N4 175.9(3)
C31 N3 C32 N8 -1.7(4)
Cd1 N3 C32 N8 -175.5(2)
N4 N8 C32 N3 1.1(4)
C38 N8 C32 N3 175.1(3)
C25 C26 C34 C39 180.0(4)
C21 C26 C34 C39 -0.1(6)
C39 C36 C37 C21 -0.5(8)
C22 C21 C37 C36 179.2(4)
C26 C21 C37 C36 -1.0(6)
C32 N8 C38 C25 -49.8(5)
N4 N8 C38 C25 123.2(4)
C24 C25 C38 N8 99.1(4)
C26 C25 C38 N8 -78.7(4)
C26 C34 C39 C36 -1.5(8)
C37 C36 C39 C34 1.8(8)
Cd1 O7 C42 N10 -165.2(4)
C43 N10 C42 O7 3.5(8)
C45 N10 C42 O7 178.2(5)
C25 C24 C50 C49 -178.7(5)
C23 C24 C50 C49 -0.1(7)
C24 C50 C49 C48 -0.1(8)
C50 C49 C48 C47 -0.3(8)
C49 C48 C47 C23 1.0(7)
C22 C23 C47 C48 178.3(4)
C24 C23 C47 C48 -1.2(6)
